data_7109364
loop_
_publ_author_name
'Tohru Nishinaga'
'Takeshi Ohmae'
'Kazunari Aita'
'Masayoshi Takase'
'Masahiko Iyoda'
'Tatsuya Arai'
'Yoshihito Kunugi'

_publ_section_title
;
 Antiaromatic planar cyclooctatetraene: a strategy for developing
 ambipolar semiconductors for field effect transistors
;
_journal_name_full Chem.Commun.
_journal_page_first 5354
_journal_paper_doi 10.1039/c3cc41764f
_journal_volume 49
_journal_year 2013
_chemical_formula_sum 'C60 H84 S6 Si4'
_chemical_formula_weight 1109.99
_chemical_name_systematic
;
?
;
_space_group_IT_number 2
_symmetry_cell_setting triclinic
_symmetry_space_group_name_Hall '-P 1'
_symmetry_space_group_name_H-M 'P -1'
_atom_sites_solution_hydrogens geom
_atom_sites_solution_primary direct
_atom_sites_solution_secondary difmap
_audit_creation_method SHELXL-97
_cell_angle_alpha 71.010(2)
_cell_angle_beta 87.452(2)
_cell_angle_gamma 74.597(2)
_cell_formula_units_Z 2
_cell_length_a 14.7404(14)
_cell_length_b 15.0150(15)
_cell_length_c 15.4645(15)
_cell_measurement_temperature 123(2)
_cell_volume 3116.9(5)
_computing_cell_refinement 'Bruker SMART'
_computing_data_collection 'Bruker SMART'
_computing_data_reduction 'Bruker SHELXTL'
_computing_molecular_graphics 'Bruker SHELXTL'
_computing_publication_material 'Bruker SHELXTL'
_computing_structure_refinement 'SHELXL-97 (Sheldrick, 1997)'
_computing_structure_solution 'SHELXS-97 (Sheldrick, 1990)'
_diffrn_ambient_temperature 123(2)
_diffrn_measured_fraction_theta_full 0.988
_diffrn_measured_fraction_theta_max 0.988
_diffrn_measurement_device_type 'CCD aarea detector'
_diffrn_measurement_method 'phi and omega scans'
_diffrn_radiation_monochromator graphite
_diffrn_radiation_source 'fine-focus sealed tube'
_diffrn_radiation_type MoK\a
_diffrn_radiation_wavelength 0.71073
_diffrn_reflns_av_R_equivalents 0.0208
_diffrn_reflns_av_sigmaI/netI 0.0423
_diffrn_reflns_limit_h_max 16
_diffrn_reflns_limit_h_min -16
_diffrn_reflns_limit_k_max 13
_diffrn_reflns_limit_k_min -16
_diffrn_reflns_limit_l_max 17
_diffrn_reflns_limit_l_min -17
_diffrn_reflns_number 13390
_diffrn_reflns_theta_full 23.28
_diffrn_reflns_theta_max 23.28
_diffrn_reflns_theta_min 1.49
_exptl_absorpt_coefficient_mu 0.332
_exptl_absorpt_correction_T_max 1
_exptl_absorpt_correction_T_min 0.796
_exptl_absorpt_correction_type multi-scan
_exptl_absorpt_process_details SADABS
_exptl_crystal_colour black
_exptl_crystal_density_diffrn 1.183
_exptl_crystal_density_method 'not measured'
_exptl_crystal_description plate
_exptl_crystal_F_000 1192
_exptl_crystal_size_max 0.4
_exptl_crystal_size_mid 0.1
_exptl_crystal_size_min 0.02
_refine_diff_density_max 0.555
_refine_diff_density_min -0.353
_refine_diff_density_rms 0.092
_refine_ls_extinction_method none
_refine_ls_goodness_of_fit_ref 1.052
_refine_ls_hydrogen_treatment constr
_refine_ls_matrix_type full
_refine_ls_number_parameters 655
_refine_ls_number_reflns 8889
_refine_ls_number_restraints 0
_refine_ls_restrained_S_all 1.052
_refine_ls_R_factor_all 0.0555
_refine_ls_R_factor_gt 0.0419
_refine_ls_shift/su_max 0.001
_refine_ls_shift/su_mean 0.000
_refine_ls_structure_factor_coef Fsqd
_refine_ls_weighting_details 'calc w=1/[\s^2^(Fo^2^)+(0.0896P)^2^+0.4301P] where P=(Fo^2^+2Fc^2^)/3'
_refine_ls_weighting_scheme calc
_refine_ls_wR_factor_gt 0.1174
_refine_ls_wR_factor_ref 0.1378
_reflns_number_gt 7159
_reflns_number_total 8889
_reflns_threshold_expression >2sigma(I)
_cod_data_source_file c3cc41764f.txt
_cod_data_source_block 1c
_cod_original_sg_symbol_H-M P-1
_cod_database_code 7109364

loop_
_symmetry_equiv_pos_as_xyz
'x, y, z'
'-x, -y, -z'

loop_
_atom_site_label
_atom_site_type_symbol
_atom_site_fract_x
_atom_site_fract_y
_atom_site_fract_z
_atom_site_U_iso_or_equiv
_atom_site_adp_type
_atom_site_occupancy
_atom_site_symmetry_multiplicity
_atom_site_calc_flag
_atom_site_refinement_flags
S1 S 0.51671(5) 0.23873(5) 0.36097(5) 0.01930(19) Uani 1 1 d .
S2 S 0.76379(5) 0.26110(5) 0.47612(5) 0.01844(19) Uani 1 1 d .
S3 S 0.57708(5) -0.06817(5) 0.41248(5) 0.01821(19) Uani 1 1 d .
S4 S 0.93220(5) 0.09654(5) 0.58569(5) 0.01632(18) Uani 1 1 d .
S5 S 0.73860(5) -0.23334(5) 0.53268(5) 0.01876(19) Uani 1 1 d .
S6 S 0.98818(5) -0.21151(5) 0.64471(5) 0.01719(19) Uani 1 1 d .
Si7 Si 1.22082(5) -0.15103(6) 0.85351(5) 0.0177(2) Uani 1 1 d .
Si8 Si 0.27188(5) 0.16549(6) 0.15689(5) 0.0164(2) Uani 1 1 d .
Si9 Si 0.48886(5) 0.61466(6) 0.28048(5) 0.0188(2) Uani 1 1 d .
Si10 Si 1.01116(5) -0.59378(6) 0.70520(5) 0.0167(2) Uani 1 1 d .
C17 C 0.89330(19) -0.3826(2) 0.62336(19) 0.0182(6) Uani 1 1 d .
C18 C 0.43120(19) 0.0800(2) 0.30545(19) 0.0195(7) Uani 1 1 d .
C1 C 0.68152(18) 0.13722(19) 0.45568(18) 0.0150(6) Uani 1 1 d .
C2 C 0.95461(19) -0.0842(2) 0.61180(18) 0.0163(6) Uani 1 1 d .
C3 C 0.88237(18) -0.2059(2) 0.59274(18) 0.0149(6) Uani 1 1 d .
C4 C 0.99933(18) -0.0229(2) 0.63208(18) 0.0150(6) Uani 1 1 d .
C5 C 0.82357(18) -0.1106(2) 0.55037(17) 0.0148(6) Uani 1 1 d .
C15 C 0.86677(18) -0.0369(2) 0.56127(17) 0.0135(6) Uani 1 1 d .
C19 C 1.07969(18) -0.05257(19) 0.69123(18) 0.0156(6) Uani 1 1 d .
C6 C 0.63961(19) 0.0648(2) 0.44155(17) 0.0161(6) Uani 1 1 d .
C25 C 0.18564(19) 0.0888(2) 0.19253(19) 0.0199(6) Uani 1 1 d .
H1 H 0.1507 0.1076 0.2421 0.024 Uiso 1 1 calc R
C51 C 0.94249(19) -0.6617(2) 0.79762(19) 0.0198(6) Uani 1 1 d .
H2 H 0.9113 -0.6961 0.7693 0.024 Uiso 1 1 calc R
C20 C 0.56408(19) 0.4923(2) 0.34261(19) 0.0200(7) Uani 1 1 d .
C7 C 0.84877(18) -0.2817(2) 0.58859(18) 0.0163(6) Uani 1 1 d .
C52 C 1.1223(2) -0.5808(2) 0.75044(19) 0.0210(7) Uani 1 1 d .
H3 H 1.1614 -0.6468 0.7825 0.025 Uiso 1 1 calc R
C8 C 0.50982(18) 0.0514(2) 0.36625(18) 0.0170(6) Uani 1 1 d .
C9 C 0.62004(19) 0.2337(2) 0.41574(18) 0.0171(6) Uani 1 1 d .
C10 C 0.65326(19) 0.3089(2) 0.42032(18) 0.0180(6) Uani 1 1 d .
C42 C 1.1533(2) -0.1064(2) 0.94489(19) 0.0210(7) Uani 1 1 d .
H4 H 1.0993 -0.1345 0.9559 0.025 Uiso 1 1 calc R
C53 C 1.03699(19) -0.6554(2) 0.61519(19) 0.0206(6) Uani 1 1 d .
H5 H 1.0764 -0.6219 0.5706 0.025 Uiso 1 1 calc R
C21 C 0.60862(19) 0.4093(2) 0.38089(19) 0.0184(6) Uani 1 1 d .
C11 C 0.55241(19) 0.1122(2) 0.38892(18) 0.0170(6) Uani 1 1 d .
C22 C 0.93792(19) -0.4678(2) 0.65273(19) 0.0186(7) Uani 1 1 d .
C23 C 1.14348(19) -0.0871(2) 0.74840(19) 0.0186(6) Uani 1 1 d .
C43 C 1.1116(2) 0.0047(2) 0.9165(2) 0.0288(7) Uani 1 1 d .
H6 H 1.0716 0.0205 0.9631 0.043 Uiso 1 1 calc R
H7 H 1.0755 0.0271 0.8598 0.043 Uiso 1 1 calc R
H8 H 1.1617 0.0361 0.9090 0.043 Uiso 1 1 calc R
C16 C 0.84498(18) 0.0635(2) 0.54110(17) 0.0144(6) Uani 1 1 d .
C26 C 0.33180(19) 0.1638(2) 0.04634(18) 0.0187(6) Uani 1 1 d .
H9 H 0.3797 0.1995 0.0415 0.022 Uiso 1 1 calc R
C27 C 0.2201(2) 0.2941(2) 0.1593(2) 0.0250(7) Uani 1 1 d .
H10 H 0.2127 0.2889 0.2239 0.030 Uiso 1 1 calc R
C12 C 0.74105(19) -0.1131(2) 0.51251(18) 0.0156(6) Uani 1 1 d .
C13 C 0.66237(19) -0.0355(2) 0.46082(18) 0.0158(6) Uani 1 1 d .
C54 C 1.0926(2) -0.7633(2) 0.6557(2) 0.0286(7) Uani 1 1 d .
H11 H 1.0556 -0.7982 0.6997 0.043 Uiso 1 1 calc R
H12 H 1.1503 -0.7675 0.6851 0.043 Uiso 1 1 calc R
H13 H 1.1066 -0.7915 0.6075 0.043 Uiso 1 1 calc R
C28 C 0.2677(2) 0.2175(2) -0.04069(19) 0.0272(7) Uani 1 1 d .
H14 H 0.3042 0.2161 -0.0935 0.041 Uiso 1 1 calc R
H15 H 0.2403 0.2841 -0.0437 0.041 Uiso 1 1 calc R
H16 H 0.2187 0.1860 -0.0393 0.041 Uiso 1 1 calc R
C29 C 0.3852(2) 0.0613(2) 0.0471(2) 0.0290(7) Uani 1 1 d .
H17 H 0.3411 0.0247 0.0461 0.043 Uiso 1 1 calc R
H18 H 0.4256 0.0289 0.1014 0.043 Uiso 1 1 calc R
H19 H 0.4226 0.0659 -0.0059 0.043 Uiso 1 1 calc R
C30 C 0.2344(2) -0.0212(2) 0.2325(2) 0.0283(7) Uani 1 1 d .
H20 H 0.1878 -0.0564 0.2541 0.042 Uiso 1 1 calc R
H21 H 0.2771 -0.0324 0.2824 0.042 Uiso 1 1 calc R
H22 H 0.2688 -0.0433 0.1858 0.042 Uiso 1 1 calc R
C44 C 1.2306(2) -0.2851(2) 0.8787(2) 0.0249(7) Uani 1 1 d .
H23 H 1.2713 -0.3212 0.9342 0.030 Uiso 1 1 calc R
C24 C 0.3669(2) 0.1117(2) 0.24752(19) 0.0212(7) Uani 1 1 d .
C55 C 1.0071(2) -0.7403(2) 0.87622(19) 0.0259(7) Uani 1 1 d .
H24 H 1.0355 -0.7096 0.9092 0.039 Uiso 1 1 calc R
H25 H 1.0554 -0.7812 0.8518 0.039 Uiso 1 1 calc R
H26 H 0.9708 -0.7793 0.9169 0.039 Uiso 1 1 calc R
C33 C 0.37695(19) 0.6363(2) 0.3440(2) 0.0240(7) Uani 1 1 d .
H27 H 0.3893 0.6645 0.3898 0.029 Uiso 1 1 calc R
C45 C 1.3391(2) -0.1255(2) 0.8311(2) 0.0260(7) Uani 1 1 d .
H28 H 1.3561 -0.1337 0.7717 0.031 Uiso 1 1 calc R
C14 C 0.76362(19) 0.1409(2) 0.49299(18) 0.0161(6) Uani 1 1 d .
C46 C 1.2095(2) -0.1454(2) 1.03687(19) 0.0301(8) Uani 1 1 d .
H29 H 1.2601 -0.1150 1.0317 0.045 Uiso 1 1 calc R
H30 H 1.2349 -0.2148 1.0530 0.045 Uiso 1 1 calc R
H31 H 1.1688 -0.1307 1.0834 0.045 Uiso 1 1 calc R
C56 C 0.8649(2) -0.5960(2) 0.8347(2) 0.0274(7) Uani 1 1 d .
H32 H 0.8286 -0.6348 0.8757 0.041 Uiso 1 1 calc R
H33 H 0.8246 -0.5477 0.7848 0.041 Uiso 1 1 calc R
H34 H 0.8926 -0.5642 0.8670 0.041 Uiso 1 1 calc R
C34 C 0.5557(2) 0.6114(2) 0.1066(2) 0.0330(8) Uani 1 1 d .
H35 H 0.6033 0.5528 0.1374 0.049 Uiso 1 1 calc R
H36 H 0.5781 0.6672 0.1017 0.049 Uiso 1 1 calc R
H37 H 0.5418 0.6115 0.0464 0.049 Uiso 1 1 calc R
C57 C 1.1025(2) -0.5251(2) 0.8196(2) 0.0305(8) Uani 1 1 d .
H38 H 1.1609 -0.5217 0.8416 0.046 Uiso 1 1 calc R
H39 H 1.0705 -0.5586 0.8700 0.046 Uiso 1 1 calc R
H40 H 1.0637 -0.4603 0.7903 0.046 Uiso 1 1 calc R
C39 C 0.5587(2) 0.7039(2) 0.2779(2) 0.0264(7) Uani 1 1 d .
H41 H 0.6164 0.6861 0.2463 0.032 Uiso 1 1 calc R
C58 C 0.9470(2) -0.6467(2) 0.5636(2) 0.0268(7) Uani 1 1 d .
H42 H 0.9631 -0.6778 0.5176 0.040 Uiso 1 1 calc R
H43 H 0.9154 -0.5789 0.5350 0.040 Uiso 1 1 calc R
H44 H 0.9063 -0.6779 0.6058 0.040 Uiso 1 1 calc R
C31 C 0.1117(2) 0.1055(2) 0.1175(2) 0.0291(8) Uani 1 1 d .
H45 H 0.1422 0.0824 0.0697 0.044 Uiso 1 1 calc R
H46 H 0.0811 0.1741 0.0925 0.044 Uiso 1 1 calc R
H47 H 0.0658 0.0706 0.1434 0.044 Uiso 1 1 calc R
C47 C 1.3376(2) -0.0206(3) 0.8203(2) 0.0353(8) Uani 1 1 d .
H48 H 1.3255 -0.0096 0.8780 0.053 Uiso 1 1 calc R
H49 H 1.2889 0.0235 0.7758 0.053 Uiso 1 1 calc R
H50 H 1.3975 -0.0096 0.8002 0.053 Uiso 1 1 calc R
C32 C 0.2888(2) 0.3577(2) 0.1229(3) 0.0416(9) Uani 1 1 d .
H51 H 0.2942 0.3696 0.0582 0.062 Uiso 1 1 calc R
H52 H 0.3496 0.3243 0.1534 0.062 Uiso 1 1 calc R
H53 H 0.2656 0.4188 0.1342 0.062 Uiso 1 1 calc R
C35 C 0.4666(2) 0.6155(2) 0.1609(2) 0.0250(7) Uani 1 1 d .
H54 H 0.4210 0.6776 0.1294 0.030 Uiso 1 1 calc R
C48 C 1.1356(2) -0.3100(2) 0.8973(2) 0.0279(7) Uani 1 1 d .
H55 H 1.0942 -0.2762 0.8438 0.042 Uiso 1 1 calc R
H56 H 1.1080 -0.2901 0.9478 0.042 Uiso 1 1 calc R
H57 H 1.1451 -0.3791 0.9120 0.042 Uiso 1 1 calc R
C49 C 1.4178(2) -0.1985(3) 0.8995(2) 0.0449(10) Uani 1 1 d .
H58 H 1.4772 -0.1859 0.8799 0.067 Uiso 1 1 calc R
H59 H 1.4192 -0.2638 0.9027 0.067 Uiso 1 1 calc R
H60 H 1.4064 -0.1915 0.9589 0.067 Uiso 1 1 calc R
C50 C 1.2772(2) -0.3210(2) 0.8018(2) 0.0374(8) Uani 1 1 d .
H61 H 1.2821 -0.3895 0.8169 0.056 Uiso 1 1 calc R
H62 H 1.3389 -0.3106 0.7942 0.056 Uiso 1 1 calc R
H63 H 1.2398 -0.2856 0.7459 0.056 Uiso 1 1 calc R
C36 C 0.2952(2) 0.7113(2) 0.2815(2) 0.0307(8) Uani 1 1 d .
H64 H 0.2774 0.6845 0.2384 0.046 Uiso 1 1 calc R
H65 H 0.3143 0.7693 0.2491 0.046 Uiso 1 1 calc R
H66 H 0.2426 0.7272 0.3177 0.046 Uiso 1 1 calc R
C37 C 0.3480(2) 0.5431(3) 0.3964(2) 0.0391(9) Uani 1 1 d .
H67 H 0.2922 0.5594 0.4286 0.059 Uiso 1 1 calc R
H68 H 0.3980 0.4990 0.4394 0.059 Uiso 1 1 calc R
H69 H 0.3358 0.5126 0.3540 0.059 Uiso 1 1 calc R
C40 C 0.5893(2) 0.6961(2) 0.3742(2) 0.0365(8) Uani 1 1 d .
H70 H 0.6324 0.7353 0.3696 0.055 Uiso 1 1 calc R
H71 H 0.6197 0.6291 0.4077 0.055 Uiso 1 1 calc R
H72 H 0.5350 0.7189 0.4055 0.055 Uiso 1 1 calc R
C38 C 0.4232(2) 0.5331(3) 0.1599(2) 0.0351(8) Uani 1 1 d .
H73 H 0.4061 0.5416 0.0980 0.053 Uiso 1 1 calc R
H74 H 0.3682 0.5354 0.1956 0.053 Uiso 1 1 calc R
H75 H 0.4684 0.4711 0.1855 0.053 Uiso 1 1 calc R
C41 C 0.5076(2) 0.8104(2) 0.2231(3) 0.0395(9) Uani 1 1 d .
H76 H 0.4542 0.8332 0.2555 0.059 Uiso 1 1 calc R
H77 H 0.4868 0.8134 0.1640 0.059 Uiso 1 1 calc R
H78 H 0.5500 0.8508 0.2157 0.059 Uiso 1 1 calc R
C59 C 1.1795(2) -0.5322(3) 0.6732(2) 0.0346(8) Uani 1 1 d .
H79 H 1.1418 -0.4686 0.6383 0.052 Uiso 1 1 calc R
H80 H 1.1978 -0.5715 0.6341 0.052 Uiso 1 1 calc R
H81 H 1.2347 -0.5260 0.6988 0.052 Uiso 1 1 calc R
C60 C 0.1224(2) 0.3449(2) 0.1118(2) 0.0345(8) Uani 1 1 d .
H82 H 0.1014 0.4093 0.1167 0.052 Uiso 1 1 calc R
H83 H 0.0790 0.3078 0.1406 0.052 Uiso 1 1 calc R
H84 H 0.1256 0.3496 0.0484 0.052 Uiso 1 1 calc R

loop_
_atom_site_aniso_label
_atom_site_aniso_U_11
_atom_site_aniso_U_22
_atom_site_aniso_U_33
_atom_site_aniso_U_23
_atom_site_aniso_U_13
_atom_site_aniso_U_12
S1 0.0169(4) 0.0149(4) 0.0231(4) -0.0043(3) -0.0060(3) -0.0006(3)
S2 0.0177(4) 0.0127(4) 0.0237(4) -0.0055(3) -0.0053(3) -0.0015(3)
S3 0.0192(4) 0.0152(4) 0.0202(4) -0.0053(3) -0.0050(3) -0.0041(3)
S4 0.0159(4) 0.0142(4) 0.0185(4) -0.0053(3) -0.0037(3) -0.0028(3)
S5 0.0189(4) 0.0130(4) 0.0228(4) -0.0038(3) -0.0051(3) -0.0032(3)
S6 0.0171(4) 0.0135(4) 0.0185(4) -0.0037(3) -0.0038(3) -0.0013(3)
Si7 0.0168(4) 0.0182(4) 0.0176(4) -0.0049(3) -0.0039(3) -0.0043(3)
Si8 0.0144(4) 0.0177(4) 0.0168(4) -0.0065(3) -0.0026(3) -0.0019(3)
Si9 0.0187(4) 0.0129(4) 0.0217(4) -0.0034(3) -0.0024(3) -0.0012(3)
Si10 0.0183(4) 0.0125(4) 0.0177(4) -0.0035(3) -0.0016(3) -0.0027(3)
C17 0.0187(15) 0.0197(17) 0.0183(15) -0.0080(13) 0.0011(12) -0.0065(13)
C18 0.0195(15) 0.0170(15) 0.0226(16) -0.0068(13) 0.0002(13) -0.0054(13)
C1 0.0162(14) 0.0121(14) 0.0150(14) -0.0043(12) -0.0017(11) -0.0008(12)
C2 0.0215(15) 0.0143(15) 0.0115(13) -0.0021(12) -0.0011(12) -0.0047(12)
C3 0.0137(14) 0.0157(15) 0.0142(14) -0.0043(12) -0.0003(11) -0.0026(12)
C4 0.0146(14) 0.0138(15) 0.0139(14) -0.0026(12) 0.0003(11) -0.0016(12)
C5 0.0153(14) 0.0138(15) 0.0134(14) -0.0039(12) 0.0018(11) -0.0013(12)
C15 0.0129(14) 0.0162(15) 0.0099(13) -0.0032(12) 0.0005(11) -0.0027(12)
C19 0.0165(15) 0.0126(14) 0.0184(15) -0.0054(12) 0.0025(13) -0.0048(12)
C6 0.0181(14) 0.0155(15) 0.0119(14) -0.0023(12) -0.0028(11) -0.0022(12)
C25 0.0191(15) 0.0215(16) 0.0194(15) -0.0080(13) 0.0034(12) -0.0046(13)
C51 0.0232(15) 0.0168(15) 0.0209(15) -0.0066(13) -0.0002(12) -0.0073(13)
C20 0.0174(15) 0.0203(18) 0.0233(16) -0.0077(14) -0.0038(13) -0.0052(14)
C7 0.0162(14) 0.0154(15) 0.0159(14) -0.0048(12) -0.0033(12) -0.0014(12)
C52 0.0231(16) 0.0122(15) 0.0243(16) -0.0029(13) -0.0056(13) -0.0018(12)
C8 0.0161(14) 0.0158(15) 0.0183(14) -0.0058(12) -0.0015(12) -0.0024(12)
C9 0.0157(14) 0.0178(16) 0.0174(14) -0.0065(13) -0.0028(12) -0.0022(12)
C10 0.0177(15) 0.0168(16) 0.0185(15) -0.0065(13) -0.0053(12) -0.0009(12)
C42 0.0235(16) 0.0215(16) 0.0210(15) -0.0078(13) 0.0000(12) -0.0097(13)
C53 0.0215(15) 0.0166(15) 0.0224(15) -0.0056(13) 0.0013(12) -0.0043(12)
C21 0.0155(14) 0.0191(18) 0.0236(16) -0.0104(14) 0.0000(12) -0.0052(13)
C11 0.0184(15) 0.0135(15) 0.0157(14) -0.0021(12) -0.0003(12) -0.0022(12)
C22 0.0186(15) 0.0168(17) 0.0191(15) -0.0036(13) -0.0016(12) -0.0052(13)
C23 0.0197(15) 0.0178(15) 0.0196(15) -0.0078(13) 0.0008(13) -0.0052(13)
C43 0.0330(18) 0.0248(18) 0.0323(18) -0.0145(15) 0.0026(14) -0.0078(14)
C16 0.0140(14) 0.0144(15) 0.0134(14) -0.0031(12) -0.0015(11) -0.0028(12)
C26 0.0170(14) 0.0178(15) 0.0208(15) -0.0046(13) 0.0002(12) -0.0056(12)
C27 0.0267(17) 0.0198(16) 0.0309(17) -0.0122(14) -0.0014(14) -0.0048(13)
C12 0.0198(15) 0.0123(15) 0.0144(14) -0.0046(12) 0.0010(12) -0.0037(12)
C13 0.0163(14) 0.0166(15) 0.0156(14) -0.0062(12) 0.0005(12) -0.0048(12)
C54 0.0363(18) 0.0179(17) 0.0294(17) -0.0094(14) -0.0005(14) -0.0010(14)
C28 0.0273(17) 0.0313(18) 0.0193(16) -0.0046(14) -0.0009(13) -0.0060(14)
C29 0.0338(18) 0.0248(18) 0.0246(16) -0.0090(14) 0.0067(14) -0.0013(14)
C30 0.0312(18) 0.0218(17) 0.0308(17) -0.0053(15) 0.0037(14) -0.0097(14)
C44 0.0305(17) 0.0180(16) 0.0229(16) -0.0047(13) -0.0051(13) -0.0021(13)
C24 0.0237(16) 0.0179(16) 0.0219(16) -0.0070(13) -0.0022(14) -0.0044(13)
C55 0.0282(17) 0.0214(17) 0.0231(16) -0.0020(14) 0.0035(13) -0.0051(14)
C33 0.0205(15) 0.0255(17) 0.0244(16) -0.0088(14) -0.0006(13) -0.0021(13)
C45 0.0264(17) 0.0331(19) 0.0194(16) -0.0069(14) -0.0042(13) -0.0106(14)
C14 0.0180(15) 0.0137(15) 0.0154(14) -0.0043(12) 0.0006(12) -0.0027(12)
C46 0.044(2) 0.0303(19) 0.0188(16) -0.0081(14) -0.0019(14) -0.0146(16)
C56 0.0292(17) 0.0234(17) 0.0281(17) -0.0087(14) 0.0036(14) -0.0043(14)
C34 0.0379(19) 0.034(2) 0.0248(17) -0.0068(15) 0.0005(15) -0.0081(16)
C57 0.0353(18) 0.0264(18) 0.0335(18) -0.0132(15) -0.0113(15) -0.0077(15)
C39 0.0261(17) 0.0142(16) 0.0362(18) -0.0052(14) -0.0027(14) -0.0039(13)
C58 0.0308(17) 0.0277(18) 0.0268(17) -0.0135(15) -0.0013(14) -0.0096(14)
C31 0.0228(16) 0.0340(19) 0.0339(18) -0.0116(16) -0.0031(14) -0.0121(14)
C47 0.039(2) 0.045(2) 0.0302(18) -0.0128(17) 0.0063(15) -0.0252(17)
C32 0.0342(19) 0.0246(19) 0.074(3) -0.0283(19) 0.0048(18) -0.0059(15)
C35 0.0242(16) 0.0217(17) 0.0238(16) -0.0039(14) -0.0042(13) -0.0006(13)
C48 0.0386(18) 0.0202(17) 0.0285(17) -0.0105(14) 0.0027(14) -0.0105(14)
C49 0.0223(18) 0.062(3) 0.042(2) -0.006(2) -0.0056(16) -0.0113(18)
C50 0.042(2) 0.0252(18) 0.045(2) -0.0152(17) 0.0108(17) -0.0067(16)
C36 0.0274(17) 0.0236(18) 0.0357(18) -0.0068(15) 0.0015(14) -0.0018(14)
C37 0.0345(19) 0.033(2) 0.038(2) 0.0005(17) 0.0082(16) -0.0056(16)
C40 0.042(2) 0.0249(18) 0.047(2) -0.0174(17) -0.0058(17) -0.0085(16)
C38 0.040(2) 0.042(2) 0.0315(18) -0.0197(17) -0.0010(15) -0.0141(17)
C41 0.039(2) 0.0166(17) 0.059(2) -0.0041(17) -0.0070(18) -0.0092(15)
C59 0.0277(18) 0.036(2) 0.040(2) -0.0092(17) -0.0026(15) -0.0119(16)
C60 0.0313(18) 0.0198(17) 0.049(2) -0.0135(16) -0.0007(16) 0.0017(14)

loop_
_atom_type_symbol
_atom_type_description
_atom_type_scat_dispersion_real
_atom_type_scat_dispersion_imag
_atom_type_scat_source
C C 0.0033 0.0016 'International Tables Vol C Tables 4.2.6.8 and 6.1.1.4'
H H 0.0000 0.0000 'International Tables Vol C Tables 4.2.6.8 and 6.1.1.4'
Si Si 0.0817 0.0704 'International Tables Vol C Tables 4.2.6.8 and 6.1.1.4'
S S 0.1246 0.1234 'International Tables Vol C Tables 4.2.6.8 and 6.1.1.4'

loop_
_geom_angle_atom_site_label_1
_geom_angle_atom_site_label_2
_geom_angle_atom_site_label_3
_geom_angle
C11 S1 C9 89.10(13)
C10 S2 C14 93.53(13)
C8 S3 C13 93.42(13)
C4 S4 C16 93.41(13)
C7 S5 C12 93.60(13)
C2 S6 C3 88.54(13)
C23 Si7 C45 109.28(13)
C23 Si7 C44 105.38(13)
C45 Si7 C44 111.00(14)
C23 Si7 C42 104.69(13)
C45 Si7 C42 115.61(14)
C44 Si7 C42 110.21(13)
C24 Si8 C25 105.80(12)
C24 Si8 C27 104.39(13)
C25 Si8 C27 112.11(13)
C24 Si8 C26 105.78(13)
C25 Si8 C26 115.64(13)
C27 Si8 C26 112.05(13)
C20 Si9 C39 106.43(12)
C20 Si9 C35 106.63(14)
C39 Si9 C35 110.58(14)
C20 Si9 C33 108.26(13)
C39 Si9 C33 111.90(15)
C35 Si9 C33 112.68(13)
C22 Si10 C53 109.09(13)
C22 Si10 C52 105.23(12)
C53 Si10 C52 111.46(13)
C22 Si10 C51 108.31(12)
C53 Si10 C51 109.13(13)
C52 Si10 C51 113.44(12)
C22 C17 C7 175.2(3)
C24 C18 C8 173.8(3)
C14 C1 C9 111.1(2)
C14 C1 C6 139.0(3)
C9 C1 C6 109.9(2)
C4 C2 C15 115.3(2)
C4 C2 S6 128.7(2)
C15 C2 S6 115.9(2)
C7 C3 C5 116.0(2)
C7 C3 S6 128.6(2)
C5 C3 S6 115.5(2)
C2 C4 C19 125.9(2)
C2 C4 S4 109.02(19)
C19 C4 S4 124.6(2)
C12 C5 C3 111.6(2)
C12 C5 C15 138.1(2)
C3 C5 C15 110.4(2)
C16 C15 C2 111.5(2)
C16 C15 C5 138.7(2)
C2 C15 C5 109.7(2)
C23 C19 C4 171.8(3)
C13 C6 C11 111.6(2)
C13 C6 C1 138.1(2)
C11 C6 C1 110.2(2)
C30 C25 C31 109.2(3)
C30 C25 Si8 112.72(19)
C31 C25 Si8 114.92(19)
C56 C51 C55 110.4(2)
C56 C51 Si10 114.3(2)
C55 C51 Si10 112.09(19)
C21 C20 Si9 175.0(2)
C3 C7 C17 127.6(2)
C3 C7 S5 108.5(2)
C17 C7 S5 123.9(2)
C59 C52 C57 109.9(3)
C59 C52 Si10 111.9(2)
C57 C52 Si10 112.5(2)
C11 C8 C18 126.5(3)
C11 C8 S3 109.21(19)
C18 C8 S3 123.8(2)
C10 C9 C1 115.7(2)
C10 C9 S1 128.9(2)
C1 C9 S1 115.2(2)
C9 C10 C21 125.9(2)
C9 C10 S2 108.9(2)
C21 C10 S2 125.0(2)
C43 C42 C46 111.0(2)
C43 C42 Si7 114.7(2)
C46 C42 Si7 112.8(2)
C58 C53 C54 110.3(2)
C58 C53 Si10 111.9(2)
C54 C53 Si10 111.88(19)
C20 C21 C10 173.2(3)
C8 C11 C6 115.3(2)
C8 C11 S1 129.2(2)
C6 C11 S1 115.5(2)
C17 C22 Si10 174.5(3)
C19 C23 Si7 166.8(2)
C15 C16 C14 131.4(2)
C15 C16 S4 110.77(19)
C14 C16 S4 117.8(2)
C29 C26 C28 110.4(2)
C29 C26 Si8 113.32(19)
C28 C26 Si8 114.89(19)
C60 C27 C32 110.9(3)
C60 C27 Si8 115.0(2)
C32 C27 Si8 111.2(2)
C5 C12 C13 131.4(3)
C5 C12 S5 110.3(2)
C13 C12 S5 118.3(2)
C6 C13 C12 131.8(2)
C6 C13 S3 110.51(19)
C12 C13 S3 117.7(2)
C50 C44 C48 109.9(3)
C50 C44 Si7 111.3(2)
C48 C44 Si7 113.1(2)
C18 C24 Si8 176.9(3)
C36 C33 C37 110.3(2)
C36 C33 Si9 112.1(2)
C37 C33 Si9 114.1(2)
C47 C45 C49 111.2(3)
C47 C45 Si7 113.5(2)
C49 C45 Si7 114.0(2)
C1 C14 C16 131.1(3)
C1 C14 S2 110.7(2)
C16 C14 S2 118.14(19)
C40 C39 C41 110.7(3)
C40 C39 Si9 112.2(2)
C41 C39 Si9 113.1(2)
C34 C35 C38 110.2(3)
C34 C35 Si9 111.8(2)
C38 C35 Si9 112.8(2)

loop_
_geom_bond_atom_site_label_1
_geom_bond_atom_site_label_2
_geom_bond_distance
S1 C11 1.740(3)
S1 C9 1.748(3)
S2 C10 1.736(3)
S2 C14 1.738(3)
S3 C8 1.732(3)
S3 C13 1.741(3)
S4 C4 1.731(3)
S4 C16 1.737(3)
S5 C7 1.733(3)
S5 C12 1.739(3)
S6 C2 1.745(3)
S6 C3 1.756(3)
Si7 C23 1.852(3)
Si7 C45 1.877(3)
Si7 C44 1.888(3)
Si7 C42 1.891(3)
Si8 C24 1.848(3)
Si8 C25 1.884(3)
Si8 C27 1.891(3)
Si8 C26 1.894(3)
Si9 C20 1.842(3)
Si9 C39 1.884(3)
Si9 C35 1.887(3)
Si9 C33 1.889(3)
Si10 C22 1.843(3)
Si10 C53 1.882(3)
Si10 C52 1.890(3)
Si10 C51 1.892(3)
C17 C22 1.215(4)
C17 C7 1.410(4)
C18 C24 1.219(4)
C18 C8 1.407(4)
C1 C14 1.385(4)
C1 C9 1.439(4)
C1 C6 1.461(4)
C2 C4 1.381(4)
C2 C15 1.425(4)
C3 C7 1.376(4)
C3 C5 1.418(4)
C4 C19 1.410(4)
C5 C12 1.388(4)
C5 C15 1.470(4)
C15 C16 1.385(4)
C19 C23 1.205(4)
C6 C13 1.384(4)
C6 C11 1.432(4)
C25 C30 1.540(4)
C25 C31 1.541(4)
C51 C56 1.523(4)
C51 C55 1.532(4)
C20 C21 1.206(4)
C52 C59 1.529(4)
C52 C57 1.533(4)
C8 C11 1.373(4)
C9 C10 1.367(4)
C10 C21 1.411(4)
C42 C43 1.535(4)
C42 C46 1.536(4)
C53 C58 1.532(4)
C53 C54 1.539(4)
C16 C14 1.456(4)
C26 C29 1.528(4)
C26 C28 1.535(4)
C27 C60 1.530(4)
C27 C32 1.539(4)
C12 C13 1.450(4)
C44 C50 1.524(4)
C44 C48 1.535(4)
C33 C36 1.525(4)
C33 C37 1.531(4)
C45 C47 1.523(5)
C45 C49 1.531(4)
C34 C35 1.526(4)
C39 C40 1.534(4)
C39 C41 1.541(4)
C35 C38 1.540(4)

loop_
_geom_torsion_atom_site_label_1
_geom_torsion_atom_site_label_2
_geom_torsion_atom_site_label_3
_geom_torsion_atom_site_label_4
_geom_torsion
C3 S6 C2 C4 175.2(3)
C3 S6 C2 C15 -1.1(2)
C2 S6 C3 C7 -178.4(3)
C2 S6 C3 C5 0.9(2)
C15 C2 C4 C19 170.9(3)
S6 C2 C4 C19 -5.4(4)
C15 C2 C4 S4 -1.1(3)
S6 C2 C4 S4 -177.46(17)
C16 S4 C4 C2 0.6(2)
C16 S4 C4 C19 -171.5(2)
C7 C3 C5 C12 0.4(4)
S6 C3 C5 C12 -179.00(19)
C7 C3 C5 C15 178.9(2)
S6 C3 C5 C15 -0.4(3)
C4 C2 C15 C16 1.2(3)
S6 C2 C15 C16 177.98(19)
C4 C2 C15 C5 -175.8(2)
S6 C2 C15 C5 1.0(3)
C12 C5 C15 C16 2.0(6)
C3 C5 C15 C16 -176.0(3)
C12 C5 C15 C2 177.6(3)
C3 C5 C15 C2 -0.4(3)
C2 C4 C19 C23 -37(2)
S4 C4 C19 C23 134(2)
C14 C1 C6 C13 1.6(6)
C9 C1 C6 C13 178.6(3)
C14 C1 C6 C11 -174.5(3)
C9 C1 C6 C11 2.5(3)
C24 Si8 C25 C30 -41.0(2)
C27 Si8 C25 C30 -154.2(2)
C26 Si8 C25 C30 75.7(2)
C24 Si8 C25 C31 -167.1(2)
C27 Si8 C25 C31 79.7(2)
C26 Si8 C25 C31 -50.4(3)
C22 Si10 C51 C56 -22.3(2)
C53 Si10 C51 C56 -141.0(2)
C52 Si10 C51 C56 94.1(2)
C22 Si10 C51 C55 -149.0(2)
C53 Si10 C51 C55 92.4(2)
C52 Si10 C51 C55 -32.5(3)
C39 Si9 C20 C21 -167(3)
C35 Si9 C20 C21 -49(3)
C33 Si9 C20 C21 73(3)
C5 C3 C7 C17 178.8(3)
S6 C3 C7 C17 -2.0(5)
C5 C3 C7 S5 -1.6(3)
S6 C3 C7 S5 177.65(17)
C22 C17 C7 C3 -25(4)
C22 C17 C7 S5 155(4)
C12 S5 C7 C3 1.9(2)
C12 S5 C7 C17 -178.5(2)
C22 Si10 C52 C59 -65.9(2)
C53 Si10 C52 C59 52.2(3)
C51 Si10 C52 C59 175.8(2)
C22 Si10 C52 C57 58.3(2)
C53 Si10 C52 C57 176.46(19)
C51 Si10 C52 C57 -59.9(2)
C24 C18 C8 C11 40(3)
C24 C18 C8 S3 -131(3)
C13 S3 C8 C11 -0.6(2)
C13 S3 C8 C18 171.8(2)
C14 C1 C9 C10 1.0(4)
C6 C1 C9 C10 -176.9(2)
C14 C1 C9 S1 176.7(2)
C6 C1 C9 S1 -1.2(3)
C11 S1 C9 C10 174.7(3)
C11 S1 C9 C1 -0.4(2)
C1 C9 C10 C21 175.6(3)
S1 C9 C10 C21 0.6(5)
C1 C9 C10 S2 -0.4(3)
S1 C9 C10 S2 -175.38(18)
C14 S2 C10 C9 -0.3(2)
C14 S2 C10 C21 -176.3(3)
C23 Si7 C42 C43 -47.1(2)
C45 Si7 C42 C43 73.2(2)
C44 Si7 C42 C43 -159.9(2)
C23 Si7 C42 C46 -175.5(2)
C45 Si7 C42 C46 -55.3(2)
C44 Si7 C42 C46 71.6(2)
C22 Si10 C53 C58 -51.9(2)
C52 Si10 C53 C58 -167.65(19)
C51 Si10 C53 C58 66.3(2)
C22 Si10 C53 C54 -176.25(19)
C52 Si10 C53 C54 68.0(2)
C51 Si10 C53 C54 -58.1(2)
Si9 C20 C21 C10 6(5)
C9 C10 C21 C20 -10(3)
S2 C10 C21 C20 166(2)
C18 C8 C11 C6 -171.0(3)
S3 C8 C11 C6 1.2(3)
C18 C8 C11 S1 7.7(5)
S3 C8 C11 S1 179.81(18)
C13 C6 C11 C8 -1.3(4)
C1 C6 C11 C8 175.9(2)
C13 C6 C11 S1 179.8(2)
C1 C6 C11 S1 -3.0(3)
C9 S1 C11 C8 -176.7(3)
C9 S1 C11 C6 1.9(2)
C7 C17 C22 Si10 52(6)
C53 Si10 C22 C17 -148(3)
C52 Si10 C22 C17 -29(3)
C51 Si10 C22 C17 93(3)
C4 C19 C23 Si7 -24(3)
C45 Si7 C23 C19 -175.5(11)
C44 Si7 C23 C19 65.1(12)
C42 Si7 C23 C19 -51.1(12)
C2 C15 C16 C14 -178.9(3)
C5 C15 C16 C14 -3.3(6)
C2 C15 C16 S4 -0.6(3)
C5 C15 C16 S4 175.0(3)
C4 S4 C16 C15 0.0(2)
C4 S4 C16 C14 178.5(2)
C24 Si8 C26 C29 59.4(2)
C25 Si8 C26 C29 -57.3(2)
C27 Si8 C26 C29 172.5(2)
C24 Si8 C26 C28 -172.4(2)
C25 Si8 C26 C28 70.9(2)
C27 Si8 C26 C28 -59.3(2)
C24 Si8 C27 C60 -162.5(2)
C25 Si8 C27 C60 -48.4(3)
C26 Si8 C27 C60 83.5(2)
C24 Si8 C27 C32 70.4(3)
C25 Si8 C27 C32 -175.6(2)
C26 Si8 C27 C32 -43.6(3)
C3 C5 C12 C13 -177.9(3)
C15 C5 C12 C13 4.1(6)
C3 C5 C12 S5 1.1(3)
C15 C5 C12 S5 -176.9(3)
C7 S5 C12 C5 -1.7(2)
C7 S5 C12 C13 177.4(2)
C11 C6 C13 C12 -178.6(3)
C1 C6 C13 C12 5.3(6)
C11 C6 C13 S3 0.8(3)
C1 C6 C13 S3 -175.2(3)
C5 C12 C13 C6 -8.2(5)
S5 C12 C13 C6 172.8(2)
C5 C12 C13 S3 172.3(2)
S5 C12 C13 S3 -6.6(3)
C8 S3 C13 C6 -0.2(2)
C8 S3 C13 C12 179.4(2)
C23 Si7 C44 C50 62.6(2)
C45 Si7 C44 C50 -55.6(2)
C42 Si7 C44 C50 175.0(2)
C23 Si7 C44 C48 -61.7(2)
C45 Si7 C44 C48 -179.9(2)
C42 Si7 C44 C48 50.7(2)
C8 C18 C24 Si8 -12(8)
C25 Si8 C24 C18 -170(5)
C27 Si8 C24 C18 -51(5)
C26 Si8 C24 C18 67(5)
C20 Si9 C33 C36 -155.6(2)
C39 Si9 C33 C36 87.5(2)
C35 Si9 C33 C36 -37.9(3)
C20 Si9 C33 C37 -29.3(3)
C39 Si9 C33 C37 -146.3(2)
C35 Si9 C33 C37 88.4(2)
C23 Si7 C45 C47 70.3(2)
C44 Si7 C45 C47 -173.9(2)
C42 Si7 C45 C47 -47.5(3)
C23 Si7 C45 C49 -161.0(2)
C44 Si7 C45 C49 -45.2(3)
C42 Si7 C45 C49 81.3(3)
C9 C1 C14 C16 179.1(3)
C6 C1 C14 C16 -3.9(6)
C9 C1 C14 S2 -1.2(3)
C6 C1 C14 S2 175.9(3)
C15 C16 C14 C1 2.8(5)
S4 C16 C14 C1 -175.4(2)
C15 C16 C14 S2 -177.0(2)
S4 C16 C14 S2 4.8(3)
C10 S2 C14 C1 0.8(2)
C10 S2 C14 C16 -179.3(2)
C20 Si9 C39 C40 -57.2(3)
C35 Si9 C39 C40 -172.6(2)
C33 Si9 C39 C40 60.9(3)
C20 Si9 C39 C41 176.7(2)
C35 Si9 C39 C41 61.3(3)
C33 Si9 C39 C41 -65.2(3)
C20 Si9 C35 C34 -68.9(2)
C39 Si9 C35 C34 46.4(3)
C33 Si9 C35 C34 172.5(2)
C20 Si9 C35 C38 55.9(2)
C39 Si9 C35 C38 171.2(2)
C33 Si9 C35 C38 -62.7(3)
